data_4036603
loop_
_publ_author_name
'Bakthadoss, Manickam'
'Selvakumar, Raman'

_publ_section_title
;
 One-Pot Synthesis of Benzothiazole-Tethered Chromanones/Coumarins via
 Claisen Rearrangement Using the Solid State Melt Reaction.
;
_journal_issue 8
_journal_name_full 'The Journal of organic chemistry'
_journal_page_first 3391
_journal_page_last 3399
_journal_paper_doi 10.1021/acs.joc.5b02920
_journal_volume 81
_journal_year 2016
_chemical_formula_moiety 'C25 H19 Cl N2 O2 S'
_chemical_formula_sum 'C25 H19 Cl N O2 S'
_chemical_formula_weight 432.92
_space_group_crystal_system triclinic
_space_group_IT_number 2
_space_group_name_Hall '-P 1'
_space_group_name_H-M_alt 'P -1'
_atom_sites_solution_hydrogens geom
_atom_sites_solution_primary direct
_atom_sites_solution_secondary difmap
_audit_creation_date 2015-09-04
_audit_creation_method
;
Olex2 1.2
(compiled 2013.12.10 svn.r2850 for OlexSys, GUI svn.r4736)
;
_cell_angle_alpha 96.0030(10)
_cell_angle_beta 104.1560(10)
_cell_angle_gamma 91.3710(10)
_cell_formula_units_Z 2
_cell_length_a 9.5557(2)
_cell_length_b 10.2960(2)
_cell_length_c 11.4909(2)
_cell_measurement_temperature 293(2)
_cell_volume 1088.76(4)
_computing_molecular_graphics 'Olex2 (Dolomanov et al., 2009)'
_computing_publication_material 'Olex2 (Dolomanov et al., 2009)'
_computing_structure_refinement 'SHELXL-97 (Sheldrick, 1997)'
_diffrn_ambient_temperature 293(2)
_diffrn_measured_fraction_theta_full 0.993
_diffrn_measured_fraction_theta_max 0.993
_diffrn_measurement_device_type monochromate
_diffrn_radiation_monochromator graphite
_diffrn_radiation_type MoK\a
_diffrn_radiation_wavelength 0.71073
_diffrn_reflns_av_R_equivalents 0.0236
_diffrn_reflns_av_unetI/netI 0.0162
_diffrn_reflns_limit_h_max 11
_diffrn_reflns_limit_h_min -11
_diffrn_reflns_limit_k_max 12
_diffrn_reflns_limit_k_min -12
_diffrn_reflns_limit_l_max 14
_diffrn_reflns_limit_l_min -14
_diffrn_reflns_number 16328
_diffrn_reflns_theta_full 26.51
_diffrn_reflns_theta_max 26.51
_diffrn_reflns_theta_min 1.84
_diffrn_source 'fine-focus sealed tube'
_exptl_absorpt_coefficient_mu 0.293
_exptl_absorpt_correction_T_max 0.9438
_exptl_absorpt_correction_T_min 0.9173
_exptl_absorpt_correction_type multi-scan
_exptl_crystal_colour colourless
_exptl_crystal_density_diffrn 1.321
_exptl_crystal_density_method 'not measured'
_exptl_crystal_description block
_exptl_crystal_F_000 450
_exptl_crystal_size_max 0.3
_exptl_crystal_size_mid 0.25
_exptl_crystal_size_min 0.2
_refine_diff_density_max 0.396
_refine_diff_density_min -0.504
_refine_diff_density_rms 0.047
_refine_ls_extinction_coef 0.0052(18)
_refine_ls_extinction_expression Fc^*^=kFc[1+0.001xFc^2^\l^3^/sin(2\q)]^-1/4^
_refine_ls_extinction_method SHELXL
_refine_ls_goodness_of_fit_ref 1.026
_refine_ls_hydrogen_treatment mixed
_refine_ls_matrix_type full
_refine_ls_number_parameters 283
_refine_ls_number_reflns 4474
_refine_ls_number_restraints 0
_refine_ls_restrained_S_all 1.026
_refine_ls_R_factor_all 0.0455
_refine_ls_R_factor_gt 0.0397
_refine_ls_shift/su_max 0.001
_refine_ls_shift/su_mean 0.000
_refine_ls_structure_factor_coef Fsqd
_refine_ls_weighting_details 'calc w=1/[\s^2^(Fo^2^)+(0.0724P)^2^+0.2888P] where P=(Fo^2^+2Fc^2^)/3'
_refine_ls_weighting_scheme calc
_refine_ls_wR_factor_gt 0.1147
_refine_ls_wR_factor_ref 0.1221
_reflns_number_gt 3912
_reflns_number_total 4474
_reflns_threshold_expression >2sigma(I)
_cod_data_source_file jo5b02920_si_004.cif
_cod_data_source_block fin1
_cod_database_code 4036603
_olex2_refinement_description
;
1. Others
 Fixed Uiso: H2(0.066) H3(0.074) H4(0.071) H5(0.062) H11(0.056) H13(0.052)
 H14A(0.072) H14B(0.072) H15A(0.108) H15B(0.108) H15C(0.108) H16A(0.061)
 H16B(0.061) H19(0.056) H21(0.059) H22(0.066) H24(0.072) H25(0.065) H1(0.076)
 Fixed X: H2(-0.1592) H3(-0.1171) H4(0.0998) H5(0.2806) H11(0.4515)
 H13(0.1539) H14A(0.6899) H14B(0.5499) H15A(0.7836) H15B(0.7534) H15C(0.6454)
 H16A(0.1581) H16B(0.3203) H19(0.3936) H21(0.4856) H22(0.4899) H24(0.1567)
 H25(0.1507) H1(0.4109)
 Fixed Y: H2(0.7262) H3(0.692) H4(0.7589) H5(0.8639) H11(1.2055) H13(0.934)
 H14A(1.3057) H14B(1.3859) H15A(1.4166) H15B(1.5159) H15C(1.4986) H16A(0.9896)
 H16B(0.989) H19(1.1423) H21(1.2403) H22(1.3947) H24(1.5637) H25(1.4073)
 H1(1.0574)
 Fixed Z: H2(0.3989) H3(0.2092) H4(0.1751) H5(0.3301) H11(1.0603) H13(0.8695)
 H14A(1.046) H14B(1.0166) H15A(0.9113) H15B(1.0143) H15C(0.8862) H16A(1.0727)
 H16B(1.1436) H19(1.3046) H21(1.4957) H22(1.6571) H24(1.4547) H25(1.2939)
 H1(0.6237)
;

loop_
_space_group_symop_id
_space_group_symop_operation_xyz
1 'x, y, z'
2 '-x, -y, -z'

loop_
_atom_site_label
_atom_site_type_symbol
_atom_site_fract_x
_atom_site_fract_y
_atom_site_fract_z
_atom_site_U_iso_or_equiv
_atom_site_adp_type
_atom_site_occupancy
_atom_site_symmetry_multiplicity
_atom_site_calc_flag
_atom_site_refinement_flags
C1 C 0.03735(17) 0.81811(15) 0.47921(15) 0.0439(3) Uani 1 1 d .
C2 C -0.0718(2) 0.75410(18) 0.38544(17) 0.0552(4) Uani 1 1 d .
H2 H -0.1592 0.7262 0.3989 0.066 Uiso 1 1 calc R
C3 C -0.0457(2) 0.7339(2) 0.27313(18) 0.0615(5) Uani 1 1 d .
H3 H -0.1171 0.6920 0.2092 0.074 Uiso 1 1 calc R
C4 C 0.0851(2) 0.7746(2) 0.25229(16) 0.0589(5) Uani 1 1 d .
H4 H 0.0998 0.7589 0.1751 0.071 Uiso 1 1 calc R
C5 C 0.1930(2) 0.83756(18) 0.34421(15) 0.0513(4) Uani 1 1 d .
H5 H 0.2806 0.8639 0.3301 0.062 Uiso 1 1 calc R
C6 C 0.16839(17) 0.86101(15) 0.45856(14) 0.0418(3) Uani 1 1 d .
C7 C 0.20903(16) 0.93369(14) 0.65387(14) 0.0393(3) Uani 1 1 d .
C8 C 0.28191(16) 1.00442(14) 0.77062(14) 0.0399(3) Uani 1 1 d .
C9 C 0.39887(17) 1.09119(15) 0.77775(13) 0.0406(3) Uani 1 1 d .
C10 C 0.45927(17) 1.17029(16) 0.88627(15) 0.0449(4) Uani 1 1 d .
C11 C 0.40914(19) 1.15487(16) 0.98766(14) 0.0465(4) Uani 1 1 d .
H11 H 0.4515 1.2055 1.0603 0.056 Uiso 1 1 calc R
C12 C 0.29592(18) 1.06435(15) 0.98227(14) 0.0436(3) Uani 1 1 d .
C13 C 0.23171(17) 0.99201(15) 0.87415(14) 0.0431(3) Uani 1 1 d .
H13 H 0.1539 0.9340 0.8695 0.052 Uiso 1 1 calc R
C14 C 0.6265(2) 1.34883(19) 0.98391(18) 0.0601(5) Uani 1 1 d .
H14A H 0.6899 1.3057 1.0460 0.072 Uiso 1 1 calc R
H14B H 0.5499 1.3859 1.0166 0.072 Uiso 1 1 calc R
C15 C 0.7097(2) 1.4544(2) 0.9455(2) 0.0720(6) Uani 1 1 d .
H15A H 0.7836 1.4166 0.9113 0.108 Uiso 1 1 calc R
H15B H 0.7534 1.5159 1.0143 0.108 Uiso 1 1 calc R
H15C H 0.6454 1.4986 0.8862 0.108 Uiso 1 1 calc R
C16 C 0.2492(2) 1.04066(17) 1.09591(15) 0.0505(4) Uani 1 1 d .
H16A H 0.1581 0.9896 1.0727 0.061 Uiso 1 1 calc R
H16B H 0.3203 0.9890 1.1436 0.061 Uiso 1 1 calc R
C17 C 0.23154(18) 1.16332(16) 1.17381(14) 0.0440(3) Uani 1 1 d .
C18 C 0.1116(2) 1.23646(18) 1.12115(15) 0.0527(4) Uani 1 1 d .
C19 C 0.31795(19) 1.19736(16) 1.28360(15) 0.0468(4) Uani 1 1 d .
H19 H 0.3936 1.1423 1.3046 0.056 Uiso 1 1 calc R
C20 C 0.31639(18) 1.30496(16) 1.37732(14) 0.0449(4) Uani 1 1 d .
C21 C 0.41832(19) 1.30462(17) 1.48735(15) 0.0493(4) Uani 1 1 d .
H21 H 0.4856 1.2403 1.4957 0.059 Uiso 1 1 calc R
C22 C 0.4220(2) 1.39694(19) 1.58399(16) 0.0550(4) Uani 1 1 d .
H22 H 0.4899 1.3947 1.6571 0.066 Uiso 1 1 calc R
C23 C 0.3234(2) 1.49221(17) 1.57020(16) 0.0552(4) Uani 1 1 d .
C24 C 0.2221(2) 1.49774(18) 1.46252(18) 0.0601(5) Uani 1 1 d .
H24 H 0.1567 1.5637 1.4547 0.072 Uiso 1 1 calc R
C25 C 0.2189(2) 1.40416(18) 1.36667(16) 0.0545(4) Uani 1 1 d .
H25 H 0.1507 1.4073 1.2939 0.065 Uiso 1 1 calc R
N1 N 0.26329(14) 0.92739(13) 0.55956(11) 0.0426(3) Uani 1 1 d .
N2 N 0.0127(2) 1.2865(2) 1.07311(18) 0.0847(6) Uani 1 1 d .
O1 O 0.45677(13) 1.10487(12) 0.68318(10) 0.0509(3) Uani 1 1 d .
H1 H 0.4109 1.0574 0.6237 0.076 Uiso 1 1 calc R
O2 O 0.56664(14) 1.25710(13) 0.88066(11) 0.0581(3) Uani 1 1 d .
S S 0.03669(4) 0.86071(4) 0.62869(4) 0.04782(14) Uani 1 1 d .
Cl Cl 0.32386(9) 1.60747(6) 1.69206(5) 0.0901(2) Uani 1 1 d .

loop_
_atom_site_aniso_label
_atom_site_aniso_U_11
_atom_site_aniso_U_22
_atom_site_aniso_U_33
_atom_site_aniso_U_23
_atom_site_aniso_U_13
_atom_site_aniso_U_12
C1 0.0434(8) 0.0445(8) 0.0439(8) 0.0030(6) 0.0124(7) 0.0003(6)
C2 0.0436(9) 0.0611(10) 0.0560(10) 0.0024(8) 0.0057(8) -0.0072(8)
C3 0.0586(11) 0.0658(11) 0.0493(10) -0.0036(8) -0.0018(8) -0.0053(9)
C4 0.0671(12) 0.0677(11) 0.0390(9) -0.0015(8) 0.0112(8) 0.0025(9)
C5 0.0527(10) 0.0608(10) 0.0422(8) 0.0035(7) 0.0165(7) 0.0011(8)
C6 0.0413(8) 0.0436(8) 0.0403(8) 0.0027(6) 0.0105(6) 0.0016(6)
C7 0.0394(8) 0.0405(7) 0.0397(7) 0.0039(6) 0.0133(6) 0.0005(6)
C8 0.0402(8) 0.0416(7) 0.0389(7) 0.0032(6) 0.0126(6) 0.0017(6)
C9 0.0405(8) 0.0455(8) 0.0381(7) 0.0053(6) 0.0138(6) 0.0019(6)
C10 0.0428(8) 0.0458(8) 0.0459(8) 0.0009(6) 0.0131(7) -0.0022(6)
C11 0.0520(9) 0.0474(8) 0.0385(8) -0.0026(6) 0.0113(7) -0.0001(7)
C12 0.0500(9) 0.0439(8) 0.0397(8) 0.0032(6) 0.0167(7) 0.0036(7)
C13 0.0449(8) 0.0441(8) 0.0429(8) 0.0039(6) 0.0166(7) -0.0014(6)
C14 0.0607(11) 0.0573(10) 0.0565(11) -0.0101(8) 0.0117(9) -0.0088(8)
C15 0.0653(13) 0.0574(11) 0.0885(16) -0.0111(10) 0.0194(11) -0.0121(9)
C16 0.0658(11) 0.0483(9) 0.0404(8) 0.0029(7) 0.0200(8) 0.0000(8)
C17 0.0485(9) 0.0488(8) 0.0378(8) 0.0054(6) 0.0164(6) -0.0005(7)
C18 0.0554(10) 0.0623(10) 0.0377(8) -0.0008(7) 0.0097(7) 0.0016(8)
C19 0.0503(9) 0.0490(8) 0.0421(8) 0.0058(7) 0.0127(7) 0.0080(7)
C20 0.0480(9) 0.0460(8) 0.0401(8) 0.0042(6) 0.0105(7) -0.0006(7)
C21 0.0483(9) 0.0542(9) 0.0445(9) 0.0086(7) 0.0085(7) 0.0035(7)
C22 0.0578(10) 0.0620(10) 0.0398(8) 0.0042(7) 0.0037(7) -0.0079(8)
C23 0.0702(12) 0.0479(9) 0.0458(9) -0.0052(7) 0.0169(8) -0.0082(8)
C24 0.0713(12) 0.0481(9) 0.0576(11) 0.0012(8) 0.0109(9) 0.0103(9)
C25 0.0602(11) 0.0538(10) 0.0439(9) 0.0028(7) 0.0028(8) 0.0075(8)
N1 0.0413(7) 0.0489(7) 0.0384(7) 0.0018(5) 0.0133(5) -0.0020(5)
N2 0.0728(12) 0.1069(15) 0.0627(11) 0.0041(10) -0.0052(9) 0.0267(11)
O1 0.0484(7) 0.0647(7) 0.0410(6) 0.0015(5) 0.0172(5) -0.0123(5)
O2 0.0592(8) 0.0614(7) 0.0522(7) -0.0096(6) 0.0202(6) -0.0197(6)
S 0.0416(2) 0.0580(3) 0.0458(2) 0.00046(18) 0.01781(17) -0.00663(17)
Cl 0.1246(6) 0.0762(4) 0.0619(3) -0.0221(3) 0.0212(3) 0.0041(4)

loop_
_atom_type_symbol
_atom_type_description
_atom_type_scat_dispersion_real
_atom_type_scat_dispersion_imag
_atom_type_scat_source
C C 0.0033 0.0016 'International Tables Vol C Tables 4.2.6.8 and 6.1.1.4'
H H 0.0000 0.0000 'International Tables Vol C Tables 4.2.6.8 and 6.1.1.4'
N N 0.0061 0.0033 'International Tables Vol C Tables 4.2.6.8 and 6.1.1.4'
O O 0.0106 0.0060 'International Tables Vol C Tables 4.2.6.8 and 6.1.1.4'
S S 0.1246 0.1234 'International Tables Vol C Tables 4.2.6.8 and 6.1.1.4'
Cl Cl 0.1484 0.1585 'International Tables Vol C Tables 4.2.6.8 and 6.1.1.4'

loop_
_geom_angle_atom_site_label_1
_geom_angle_atom_site_label_2
_geom_angle_atom_site_label_3
_geom_angle
C2 C1 C6 121.01(15)
C2 C1 S 128.92(13)
C6 C1 S 110.04(12)
C1 C2 H2 121.1
C3 C2 C1 117.74(17)
C3 C2 H2 121.1
C2 C3 H3 119.2
C2 C3 C4 121.57(17)
C4 C3 H3 119.2
C3 C4 H4 119.5
C5 C4 C3 120.96(17)
C5 C4 H4 119.5
C4 C5 H5 120.7
C4 C5 C6 118.59(17)
C6 C5 H5 120.7
C5 C6 C1 120.11(15)
C5 C6 N1 125.81(15)
N1 C6 C1 114.07(13)
C8 C7 S 121.46(11)
N1 C7 C8 123.10(14)
N1 C7 S 115.31(12)
C9 C8 C7 119.17(13)
C9 C8 C13 119.52(14)
C13 C8 C7 121.21(14)
C8 C9 C10 119.56(14)
O1 C9 C8 122.94(14)
O1 C9 C10 117.49(14)
C11 C10 C9 119.68(15)
O2 C10 C9 114.52(14)
O2 C10 C11 125.80(15)
C10 C11 H11 119.6
C10 C11 C12 120.87(15)
C12 C11 H11 119.6
C11 C12 C16 120.51(15)
C13 C12 C11 119.28(14)
C13 C12 C16 120.13(15)
C8 C13 H13 119.5
C12 C13 C8 120.90(15)
C12 C13 H13 119.5
H14A C14 H14B 108.4
C15 C14 H14A 110.1
C15 C14 H14B 110.1
O2 C14 H14A 110.1
O2 C14 H14B 110.1
O2 C14 C15 108.14(16)
C14 C15 H15A 109.5
C14 C15 H15B 109.5
C14 C15 H15C 109.5
H15A C15 H15B 109.5
H15A C15 H15C 109.5
H15B C15 H15C 109.5
C12 C16 H16A 108.6
C12 C16 H16B 108.6
H16A C16 H16B 107.6
C17 C16 C12 114.52(14)
C17 C16 H16A 108.6
C17 C16 H16B 108.6
C18 C17 C16 113.98(15)
C19 C17 C16 122.50(16)
C19 C17 C18 123.48(15)
N2 C18 C17 174.8(2)
C17 C19 H19 113.9
C17 C19 C20 132.24(16)
C20 C19 H19 113.9
C21 C20 C19 116.73(15)
C25 C20 C19 125.40(15)
C25 C20 C21 117.83(16)
C20 C21 H21 119.1
C22 C21 C20 121.80(17)
C22 C21 H21 119.1
C21 C22 H22 120.7
C21 C22 C23 118.58(16)
C23 C22 H22 120.7
C22 C23 C24 121.70(17)
C22 C23 Cl 119.25(15)
C24 C23 Cl 119.04(15)
C23 C24 H24 120.4
C25 C24 C23 119.16(18)
C25 C24 H24 120.4
C20 C25 H25 119.5
C24 C25 C20 120.93(17)
C24 C25 H25 119.5
C7 N1 C6 111.34(13)
C9 O1 H1 109.5
C10 O2 C14 118.44(14)
C1 S C7 89.22(7)

loop_
_geom_bond_atom_site_label_1
_geom_bond_atom_site_label_2
_geom_bond_distance
C1 C2 1.397(2)
C1 C6 1.400(2)
C1 S 1.7294(17)
C2 H2 0.9300
C2 C3 1.369(3)
C3 H3 0.9300
C3 C4 1.392(3)
C4 H4 0.9300
C4 C5 1.375(3)
C5 H5 0.9300
C5 C6 1.388(2)
C6 N1 1.388(2)
C7 C8 1.459(2)
C7 N1 1.3074(19)
C7 S 1.7385(15)
C8 C9 1.395(2)
C8 C13 1.403(2)
C9 C10 1.402(2)
C9 O1 1.3524(18)
C10 C11 1.386(2)
C10 O2 1.3624(19)
C11 H11 0.9300
C11 C12 1.396(2)
C12 C13 1.373(2)
C12 C16 1.520(2)
C13 H13 0.9300
C14 H14A 0.9700
C14 H14B 0.9700
C14 C15 1.497(3)
C14 O2 1.426(2)
C15 H15A 0.9600
C15 H15B 0.9600
C15 H15C 0.9600
C16 H16A 0.9700
C16 H16B 0.9700
C16 C17 1.508(2)
C17 C18 1.430(3)
C17 C19 1.334(2)
C18 N2 1.136(3)
C19 H19 0.9300
C19 C20 1.465(2)
C20 C21 1.395(2)
C20 C25 1.394(2)
C21 H21 0.9300
C21 C22 1.377(2)
C22 H22 0.9300
C22 C23 1.371(3)
C23 C24 1.380(3)
C23 Cl 1.7374(18)
C24 H24 0.9300
C24 C25 1.379(3)
C25 H25 0.9300
O1 H1 0.8200

loop_
_geom_torsion_atom_site_label_1
_geom_torsion_atom_site_label_2
_geom_torsion_atom_site_label_3
_geom_torsion_atom_site_label_4
_geom_torsion
C1 C2 C3 C4 0.4(3)
C1 C6 N1 C7 0.91(19)
C2 C1 C6 C5 -1.5(2)
C2 C1 C6 N1 177.53(15)
C2 C1 S C7 -177.77(17)
C2 C3 C4 C5 -0.4(3)
C3 C4 C5 C6 -0.6(3)
C4 C5 C6 C1 1.5(3)
C4 C5 C6 N1 -177.41(16)
C5 C6 N1 C7 179.89(15)
C6 C1 C2 C3 0.5(3)
C6 C1 S C7 0.48(12)
C7 C8 C9 C10 172.90(14)
C7 C8 C9 O1 -6.0(2)
C7 C8 C13 C12 -176.36(14)
C8 C7 N1 C6 -176.36(14)
C8 C7 S C1 175.93(13)
C8 C9 C10 C11 4.6(2)
C8 C9 C10 O2 -175.96(14)
C9 C8 C13 C12 0.2(2)
C9 C10 C11 C12 -2.1(3)
C9 C10 O2 C14 175.01(16)
C10 C11 C12 C13 -1.5(2)
C10 C11 C12 C16 175.31(15)
C11 C10 O2 C14 -5.6(3)
C11 C12 C13 C8 2.4(2)
C11 C12 C16 C17 46.6(2)
C12 C16 C17 C18 69.1(2)
C12 C16 C17 C19 -113.00(18)
C13 C8 C9 C10 -3.7(2)
C13 C8 C9 O1 177.42(14)
C13 C12 C16 C17 -136.68(17)
C15 C14 O2 C10 -164.49(17)
C16 C12 C13 C8 -174.37(14)
C16 C17 C18 N2 13(2)
C16 C17 C19 C20 -175.47(17)
C17 C19 C20 C21 174.70(17)
C17 C19 C20 C25 -3.0(3)
C18 C17 C19 C20 2.3(3)
C19 C17 C18 N2 -165(2)
C19 C20 C21 C22 -176.54(16)
C19 C20 C25 C24 176.81(18)
C20 C21 C22 C23 -0.8(3)
C21 C20 C25 C24 -0.9(3)
C21 C22 C23 C24 -0.3(3)
C21 C22 C23 Cl 178.63(14)
C22 C23 C24 C25 0.7(3)
C23 C24 C25 C20 -0.1(3)
C25 C20 C21 C22 1.3(3)
N1 C7 C8 C9 13.6(2)
N1 C7 C8 C13 -169.84(14)
N1 C7 S C1 0.02(13)
O1 C9 C10 C11 -176.41(15)
O1 C9 C10 O2 3.0(2)
O2 C10 C11 C12 178.60(16)
S C1 C2 C3 178.61(14)
S C1 C6 C5 -179.93(13)
S C1 C6 N1 -0.88(17)
S C7 C8 C9 -161.97(12)
S C7 C8 C13 14.6(2)
S C7 N1 C6 -0.52(17)
Cl C23 C24 C25 -178.19(15)
